data_7719987
loop_
_publ_author_name
'Pilichos, Evangelos'
'Mayans, Julia'
'Escuer, Albert'

_publ_section_title
;
 Probing the need of a very low axial zero field splitting in MnII systems
 with slow relaxation of the magnetization
;
_journal_name_full 'Dalton Transactions'
_journal_paper_doi 10.1039/D5DT02349A
_journal_year 2026
_chemical_absolute_configuration rm
_chemical_formula_moiety '2(C26 H24 Cl2 Mn N4), 3(C H4 O)'
_chemical_formula_sum 'C55 H60 Cl4 Mn2 N8 O3'
_chemical_formula_weight 1132.79
_space_group_crystal_system monoclinic
_space_group_IT_number 4
_space_group_name_Hall 'P 2yb'
_space_group_name_H-M_alt 'P 1 21 1'
_atom_sites_solution_hydrogens geom
_audit_creation_method SHELXL-2018/3
_audit_update_record
;
2023-07-21 deposited with the CCDC.	2025-12-02 downloaded from the CCDC.
;
_cell_angle_alpha 90
_cell_angle_beta 98.624(2)
_cell_angle_gamma 90
_cell_formula_units_Z 2
_cell_length_a 16.7866(10)
_cell_length_b 8.6559(4)
_cell_length_c 17.8003(11)
_cell_measurement_reflns_used 9939
_cell_measurement_temperature 100(2)
_cell_measurement_theta_max 30.54
_cell_measurement_theta_min 2.55
_cell_volume 2557.2(2)
_computing_cell_refinement 'Bruker SAINT'
_computing_data_collection 'Bruker APEX3'
_computing_data_reduction 'Bruker SAINT'
_computing_molecular_graphics 'Bruker SHELXTL'
_computing_publication_material 'Bruker SHELXTL'
_computing_structure_refinement 'SHELXL-2018/3 (Sheldrick, 2018)'
_computing_structure_solution 'SHELXT 2014/5 (Sheldrick, 2014)'
_diffrn_ambient_temperature 100(2)
_diffrn_measured_fraction_theta_full 0.996
_diffrn_measured_fraction_theta_max 0.996
_diffrn_measurement_device_type 'D8 Venture'
_diffrn_measurement_method '\f and \w scans'
_diffrn_radiation_type MoK\a
_diffrn_radiation_wavelength 0.71073
_diffrn_reflns_av_R_equivalents 0.0320
_diffrn_reflns_av_unetI/netI 0.0420
_diffrn_reflns_Laue_measured_fraction_full 0.996
_diffrn_reflns_Laue_measured_fraction_max 0.996
_diffrn_reflns_limit_h_max 24
_diffrn_reflns_limit_h_min -24
_diffrn_reflns_limit_k_max 12
_diffrn_reflns_limit_k_min -12
_diffrn_reflns_limit_l_max 25
_diffrn_reflns_limit_l_min -25
_diffrn_reflns_number 53884
_diffrn_reflns_point_group_measured_fraction_full 0.996
_diffrn_reflns_point_group_measured_fraction_max 0.992
_diffrn_reflns_theta_full 25.242
_diffrn_reflns_theta_max 30.559
_diffrn_reflns_theta_min 2.452
_diffrn_source microfocus
_exptl_absorpt_coefficient_mu 0.757
_exptl_absorpt_correction_T_max 0.7461
_exptl_absorpt_correction_T_min 0.6797
_exptl_absorpt_correction_type multi-scan
_exptl_absorpt_process_details sadabs
_exptl_crystal_colour red
_exptl_crystal_density_diffrn 1.471
_exptl_crystal_description prism
_exptl_crystal_F_000 1176
_exptl_crystal_preparation 'Magnetic properties'
_exptl_crystal_recrystallization_method 'Re-crystallisation from solvent: Methanol /diethyleter'
_exptl_crystal_size_max 0.220
_exptl_crystal_size_mid 0.120
_exptl_crystal_size_min 0.100
_refine_diff_density_max 1.325
_refine_diff_density_min -0.773
_refine_diff_density_rms 0.074
_refine_ls_abs_structure_details
;
 Flack x determined using 5102 quotients [(I+)-(I-)]/[(I+)+(I-)]
 (Parsons, Flack and Wagner, Acta Cryst. B69 (2013) 249-259).
;
_refine_ls_abs_structure_Flack 0.008(5)
_refine_ls_extinction_method none
_refine_ls_goodness_of_fit_ref 1.063
_refine_ls_hydrogen_treatment constr
_refine_ls_matrix_type full
_refine_ls_number_parameters 652
_refine_ls_number_reflns 15576
_refine_ls_number_restraints 3
_refine_ls_restrained_S_all 1.077
_refine_ls_R_factor_all 0.0538
_refine_ls_R_factor_gt 0.0417
_refine_ls_shift/su_max 0.001
_refine_ls_shift/su_mean 0.000
_refine_ls_structure_factor_coef Fsqd
_refine_ls_weighting_details 'w=1/[\s^2^(Fo^2^)+(0.0337P)^2^+2.4671P] where P=(Fo^2^+2Fc^2^)/3'
_refine_ls_weighting_scheme calc
_refine_ls_wR_factor_gt 0.0978
_refine_ls_wR_factor_ref 0.1058
_reflns_Friedel_coverage 0.879
_reflns_Friedel_fraction_full 0.996
_reflns_Friedel_fraction_max 0.988
_reflns_number_gt 13090
_reflns_number_total 15576
_reflns_threshold_expression 'I > 2\s(I)'
_cod_data_source_file d5dt02349a2.cif
_cod_data_source_block I06AAB6_0m_a
_cod_original_sg_symbol_H-M 'P 21'
_cod_database_code 7719987
_shelx_shelxl_version_number 2018/3
_shelx_space_group_comment
;
The symmetry employed for this shelxl refinement is uniquely defined
by the following loop, which should always be used as a source of
symmetry information in preference to the above space-group names.
They are only intended as comments.
;

loop_
_space_group_symop_operation_xyz
'x, y, z'
'-x, y+1/2, -z'

loop_
_atom_site_label
_atom_site_type_symbol
_atom_site_fract_x
_atom_site_fract_y
_atom_site_fract_z
_atom_site_U_iso_or_equiv
_atom_site_adp_type
_atom_site_occupancy
_atom_site_site_symmetry_order
_atom_site_calc_flag
_atom_site_refinement_flags_posn
_atom_site_refinement_flags_adp
_atom_site_refinement_flags_occupancy
_atom_site_disorder_assembly
_atom_site_disorder_group
Mn1A Mn 0.24589(3) 0.24903(5) 0.77876(3) 0.01434(13) Uani 1 1 d . . . . .
Cl1A Cl 0.36365(5) 0.29247(10) 0.88670(5) 0.0200(2) Uani 1 1 d . . . . .
Cl2A Cl 0.16260(5) 0.16773(10) 0.65714(5) 0.02116(18) Uani 1 1 d . . . . .
N1A N 0.28002(17) -0.0038(3) 0.79771(16) 0.0169(5) Uani 1 1 d . . . . .
N2A N 0.15823(16) 0.1949(3) 0.85711(16) 0.0142(5) Uani 1 1 d . . . . .
N3A N 0.18323(16) 0.4700(3) 0.79026(15) 0.0144(5) Uani 1 1 d . . . . .
N4A N 0.31835(18) 0.3966(4) 0.70853(17) 0.0207(6) Uani 1 1 d . . . . .
C1A C 0.3276(2) -0.0536(4) 0.7504(2) 0.0200(7) Uani 1 1 d . . . . .
H1A H 0.329718 0.004632 0.705478 0.024 Uiso 1 1 calc R U . . .
C2A C 0.3756(2) -0.1873(4) 0.7620(2) 0.0234(7) Uani 1 1 d . . . . .
H2A H 0.409695 -0.216619 0.726419 0.028 Uiso 1 1 calc R U . . .
C3A C 0.3721(2) -0.2737(4) 0.8253(2) 0.0242(7) Uani 1 1 d . . . . .
H3A H 0.403682 -0.364732 0.834563 0.029 Uiso 1 1 calc R U . . .
C4A C 0.3207(2) -0.2260(4) 0.87724(19) 0.0197(7) Uani 1 1 d . . . . .
C5A C 0.3152(2) -0.3139(4) 0.9434(2) 0.0239(7) Uani 1 1 d . . . . .
H5A H 0.346213 -0.405570 0.953003 0.029 Uiso 1 1 calc R U . . .
C6A C 0.2656(2) -0.2674(4) 0.9936(2) 0.0229(7) Uani 1 1 d . . . . .
H6A H 0.263483 -0.324394 1.038884 0.028 Uiso 1 1 calc R U . . .
C7A C 0.2178(2) -0.1349(4) 0.9775(2) 0.0192(7) Uani 1 1 d . . . . .
H7A H 0.182172 -0.105865 1.011764 0.023 Uiso 1 1 calc R U . . .
C8A C 0.2207(2) -0.0444(4) 0.91334(19) 0.0158(6) Uani 1 1 d . . . . .
C9A C 0.2746(2) -0.0884(4) 0.86202(19) 0.0164(6) Uani 1 1 d . . . . .
C10A C 0.16340(19) 0.0850(4) 0.90544(19) 0.0153(6) Uani 1 1 d . . . . .
H10A H 0.125828 0.087212 0.940373 0.018 Uiso 1 1 calc R U . . .
C11A C 0.09559(18) 0.3155(4) 0.85822(17) 0.0135(6) Uani 1 1 d . . . . .
H11A H 0.056824 0.305239 0.810026 0.016 Uiso 1 1 calc R U . . .
C12A C 0.04667(19) 0.3071(4) 0.92391(19) 0.0173(6) Uani 1 1 d . . . . .
H12A H 0.084070 0.301714 0.972446 0.021 Uiso 1 1 calc R U . . .
H12B H 0.014073 0.211347 0.919075 0.021 Uiso 1 1 calc R U . . .
C13A C -0.0093(2) 0.4459(4) 0.9261(2) 0.0214(7) Uani 1 1 d . . . . .
H13A H -0.051680 0.443342 0.880988 0.026 Uiso 1 1 calc R U . . .
H13B H -0.035929 0.439420 0.971969 0.026 Uiso 1 1 calc R U . . .
C14A C 0.0367(2) 0.5973(4) 0.9271(2) 0.0203(7) Uani 1 1 d . . . . .
H14A H 0.076628 0.603710 0.973940 0.024 Uiso 1 1 calc R U . . .
H14B H -0.001135 0.685046 0.926984 0.024 Uiso 1 1 calc R U . . .
C15A C 0.0798(2) 0.6076(4) 0.85772(19) 0.0170(6) Uani 1 1 d . . . . .
H15A H 0.109799 0.706306 0.859066 0.020 Uiso 1 1 calc R U . . .
H15B H 0.039491 0.606605 0.811015 0.020 Uiso 1 1 calc R U . . .
C16A C 0.13821(19) 0.4731(4) 0.85553(18) 0.0137(6) Uani 1 1 d . . . . .
H16A H 0.178974 0.480376 0.902512 0.016 Uiso 1 1 calc R U . . .
C17A C 0.1746(2) 0.5806(4) 0.74240(19) 0.0175(6) Uani 1 1 d . . . . .
H17A H 0.135682 0.657098 0.749057 0.021 Uiso 1 1 calc R U . . .
C18A C 0.2192(2) 0.6012(4) 0.67768(19) 0.0191(7) Uani 1 1 d . . . . .
C19A C 0.1943(2) 0.7289(5) 0.6330(2) 0.0259(8) Uani 1 1 d . . . . .
H19A H 0.147985 0.784670 0.642310 0.031 Uiso 1 1 calc R U . . .
C20A C 0.2361(3) 0.7778(5) 0.5741(2) 0.0321(10) Uani 1 1 d . . . . .
H20A H 0.216729 0.863516 0.543355 0.039 Uiso 1 1 calc R U . . .
C21A C 0.3039(3) 0.7027(5) 0.5612(2) 0.0323(10) Uani 1 1 d . . . . .
H21A H 0.331644 0.736138 0.521319 0.039 Uiso 1 1 calc R U . . .
C22A C 0.3332(2) 0.5753(5) 0.6067(2) 0.0279(9) Uani 1 1 d . . . . .
C23A C 0.4074(3) 0.5044(6) 0.5992(3) 0.0368(11) Uani 1 1 d . . . . .
H23A H 0.436927 0.538055 0.560638 0.044 Uiso 1 1 calc R U . . .
C24A C 0.4367(3) 0.3887(5) 0.6466(3) 0.0366(10) Uani 1 1 d . . . . .
H24A H 0.487746 0.343830 0.643667 0.044 Uiso 1 1 calc R U . . .
C25A C 0.3894(2) 0.3368(5) 0.7004(2) 0.0281(8) Uani 1 1 d . . . . .
H25A H 0.409523 0.254075 0.732926 0.034 Uiso 1 1 calc R U . . .
C26A C 0.2899(2) 0.5198(4) 0.66466(19) 0.0193(7) Uani 1 1 d . . . . .
Mn1B Mn 0.24392(3) 0.76151(5) 0.27529(3) 0.01355(13) Uani 1 1 d . . . . .
Cl1B Cl 0.35931(5) 0.81277(10) 0.38055(5) 0.01924(19) Uani 1 1 d . . . . .
Cl2B Cl 0.15990(5) 0.67948(10) 0.15636(5) 0.02045(18) Uani 1 1 d . . . . .
N1B N 0.28297(17) 0.5095(3) 0.29523(16) 0.0163(5) Uani 1 1 d . . . . .
N2B N 0.15835(16) 0.7010(3) 0.35535(16) 0.0143(5) Uani 1 1 d . . . . .
N3B N 0.18054(16) 0.9812(3) 0.29176(15) 0.0138(5) Uani 1 1 d . . . . .
N4B N 0.31203(17) 0.9208(3) 0.20186(17) 0.0185(6) Uani 1 1 d . . . . .
C1B C 0.3326(2) 0.4640(4) 0.2487(2) 0.0206(7) Uani 1 1 d . . . . .
H1B H 0.334801 0.524013 0.204416 0.025 Uiso 1 1 calc R U . . .
C2B C 0.3824(2) 0.3330(4) 0.2602(2) 0.0228(7) Uani 1 1 d . . . . .
H2B H 0.417558 0.306718 0.225033 0.027 Uiso 1 1 calc R U . . .
C3B C 0.3788(2) 0.2445(4) 0.3230(2) 0.0230(7) Uani 1 1 d . . . . .
H3B H 0.411682 0.155125 0.332268 0.028 Uiso 1 1 calc R U . . .
C4B C 0.3259(2) 0.2867(4) 0.37435(19) 0.0194(7) Uani 1 1 d . . . . .
C5B C 0.3209(2) 0.1970(4) 0.4401(2) 0.0239(7) Uani 1 1 d . . . . .
H5B H 0.353358 0.107315 0.449958 0.029 Uiso 1 1 calc R U . . .
C6B C 0.2695(2) 0.2388(4) 0.4893(2) 0.0233(7) Uani 1 1 d . . . . .
H6B H 0.267297 0.180119 0.534067 0.028 Uiso 1 1 calc R U . . .
C7B C 0.2201(2) 0.3688(4) 0.4734(2) 0.0190(7) Uani 1 1 d . . . . .
H7B H 0.183396 0.394655 0.507195 0.023 Uiso 1 1 calc R U . . .
C8B C 0.2227(2) 0.4614(4) 0.40984(19) 0.0159(6) Uani 1 1 d . . . . .
C9B C 0.2780(2) 0.4223(4) 0.35890(19) 0.0157(6) Uani 1 1 d . . . . .
C10B C 0.16419(19) 0.5890(4) 0.40227(18) 0.0154(6) Uani 1 1 d . . . . .
H10B H 0.126005 0.587620 0.436621 0.019 Uiso 1 1 calc R U . . .
C11B C 0.09502(18) 0.8187(4) 0.35778(17) 0.0135(6) Uani 1 1 d . . . . .
H11B H 0.056450 0.810223 0.309362 0.016 Uiso 1 1 calc R U . . .
C12B C 0.04612(19) 0.8040(4) 0.42348(19) 0.0183(6) Uani 1 1 d . . . . .
H12C H 0.014646 0.706909 0.417554 0.022 Uiso 1 1 calc R U . . .
H12D H 0.083551 0.797930 0.471975 0.022 Uiso 1 1 calc R U . . .
C13B C -0.0113(2) 0.9397(4) 0.4270(2) 0.0220(7) Uani 1 1 d . . . . .
H13C H -0.052841 0.938955 0.381193 0.026 Uiso 1 1 calc R U . . .
H13D H -0.038928 0.928384 0.472071 0.026 Uiso 1 1 calc R U . . .
C14B C 0.0338(2) 1.0931(4) 0.4315(2) 0.0213(7) Uani 1 1 d . . . . .
H14C H -0.004752 1.179366 0.432748 0.026 Uiso 1 1 calc R U . . .
H14D H 0.073229 1.096887 0.478776 0.026 Uiso 1 1 calc R U . . .
C15B C 0.0772(2) 1.1101(4) 0.36306(19) 0.0172(6) Uani 1 1 d . . . . .
H15C H 0.106738 1.209414 0.366573 0.021 Uiso 1 1 calc R U . . .
H15D H 0.037060 1.112247 0.316237 0.021 Uiso 1 1 calc R U . . .
C16B C 0.13647(19) 0.9776(4) 0.35792(18) 0.0139(6) Uani 1 1 d . . . . .
H16B H 0.177705 0.982393 0.404645 0.017 Uiso 1 1 calc R U . . .
C17B C 0.17289(19) 1.0986(4) 0.24776(19) 0.0158(6) Uani 1 1 d . . . . .
H17B H 0.136267 1.175829 0.259076 0.019 Uiso 1 1 calc R U . . .
C18B C 0.2135(2) 1.1286(4) 0.18232(19) 0.0167(6) Uani 1 1 d . . . . .
C19B C 0.1865(2) 1.2615(5) 0.1423(2) 0.0224(7) Uani 1 1 d . . . . .
H19B H 0.142537 1.316828 0.157168 0.027 Uiso 1 1 calc R U . . .
C20B C 0.2217(2) 1.3172(5) 0.0807(2) 0.0251(8) Uani 1 1 d . . . . .
H20B H 0.200688 1.406425 0.053596 0.030 Uiso 1 1 calc R U . . .
C21B C 0.2861(2) 1.2417(5) 0.06050(19) 0.0247(8) Uani 1 1 d . . . . .
H21B H 0.309613 1.277555 0.018415 0.030 Uiso 1 1 calc R U . . .
C22B C 0.3187(2) 1.1100(4) 0.10130(19) 0.0205(7) Uani 1 1 d . . . . .
C23B C 0.3899(3) 1.0399(5) 0.0850(2) 0.0278(8) Uani 1 1 d . . . . .
H23B H 0.415241 1.077010 0.044189 0.033 Uiso 1 1 calc R U . . .
C24B C 0.4223(2) 0.9187(5) 0.1280(3) 0.0300(9) Uani 1 1 d . . . . .
H24B H 0.471599 0.873087 0.119322 0.036 Uiso 1 1 calc R U . . .
C26 C 0.2812(2) 1.0484(4) 0.16155(19) 0.0175(6) Uani 1 1 d . . . . .
C25B C 0.3806(2) 0.8622(4) 0.1859(2) 0.0241(7) Uani 1 1 d . . . . .
H25B H 0.403195 0.776865 0.215239 0.029 Uiso 1 1 calc R U . . .
C1W C 0.5312(3) 0.5016(6) 0.4145(4) 0.0507(14) Uani 1 1 d . . . . .
H1WA H 0.589803 0.512988 0.419179 0.061 Uiso 1 1 calc R U . . .
H1WB H 0.506930 0.518835 0.361587 0.061 Uiso 1 1 calc R U . . .
H1WC H 0.518118 0.397114 0.430031 0.061 Uiso 1 1 calc R U . . .
O1W O 0.5002(4) 0.6119(11) 0.4621(4) 0.137(3) Uani 1 1 d . . . . .
H1WO H 0.455133 0.643488 0.440751 0.165 Uiso 1 1 calc R U . . .
O2W O 0.0633(3) -0.0947(5) 0.7259(4) 0.098(2) Uani 1 1 d D . . . .
H2WO H 0.087409 -0.021592 0.707961 0.117 Uiso 1 1 calc R U . . .
C2W C -0.0025(2) -0.0373(5) 0.7562(3) 0.0380(11) Uani 1 1 d D . . . .
H2WA H -0.010107 0.072045 0.742744 0.057 Uiso 1 1 calc R U . . .
H2WB H 0.007261 -0.048070 0.811600 0.057 Uiso 1 1 calc R U . . .
H2WC H -0.050910 -0.095441 0.735473 0.057 Uiso 1 1 calc R U . . .
O3W O 0.4996(2) 0.0689(4) 0.8455(2) 0.0444(8) Uani 1 1 d D . . . .
H3WO H 0.450708 0.046286 0.832943 0.053 Uiso 1 1 calc R U . . .
C3W C 0.5299(3) -0.0060(6) 0.9155(3) 0.0450(12) Uani 1 1 d D . . . .
H3WA H 0.587997 -0.022857 0.918222 0.054 Uiso 1 1 calc R U . . .
H3WB H 0.502726 -0.105584 0.918137 0.054 Uiso 1 1 calc R U . . .
H3WC H 0.519826 0.059184 0.958091 0.054 Uiso 1 1 calc R U . . .

loop_
_atom_site_aniso_label
_atom_site_aniso_U_11
_atom_site_aniso_U_22
_atom_site_aniso_U_33
_atom_site_aniso_U_23
_atom_site_aniso_U_13
_atom_site_aniso_U_12
Mn1A 0.0131(2) 0.0154(3) 0.0155(2) 0.00025(19) 0.00543(17) 0.00034(17)
Cl1A 0.0168(4) 0.0236(5) 0.0200(4) -0.0039(3) 0.0042(3) -0.0021(3)
Cl2A 0.0223(4) 0.0228(5) 0.0176(4) 0.0012(3) 0.0003(3) -0.0022(3)
N1A 0.0165(13) 0.0167(13) 0.0174(13) -0.0014(10) 0.0029(10) -0.0007(10)
N2A 0.0131(12) 0.0143(12) 0.0154(12) -0.0012(10) 0.0033(9) -0.0008(9)
N3A 0.0142(12) 0.0162(13) 0.0135(12) -0.0006(10) 0.0046(10) -0.0025(10)
N4A 0.0175(14) 0.0247(15) 0.0214(15) -0.0041(12) 0.0082(11) -0.0035(11)
C1A 0.0187(16) 0.0217(16) 0.0196(16) -0.0041(13) 0.0024(13) 0.0006(13)
C2A 0.0217(17) 0.0228(17) 0.0253(17) -0.0110(14) 0.0020(13) 0.0028(13)
C3A 0.0226(17) 0.0198(17) 0.0280(18) -0.0064(14) -0.0029(14) 0.0051(13)
C4A 0.0179(15) 0.0167(15) 0.0225(16) -0.0038(13) -0.0036(12) 0.0006(12)
C5A 0.0268(18) 0.0142(15) 0.0280(18) 0.0012(13) -0.0049(14) 0.0026(13)
C6A 0.0291(18) 0.0173(16) 0.0206(16) 0.0043(13) -0.0022(13) -0.0026(14)
C7A 0.0211(16) 0.0155(15) 0.0200(16) 0.0002(12) -0.0004(13) -0.0038(12)
C8A 0.0169(15) 0.0124(13) 0.0174(15) 0.0001(11) 0.0003(12) -0.0016(11)
C9A 0.0163(15) 0.0146(14) 0.0172(15) -0.0029(12) -0.0009(12) -0.0021(11)
C10A 0.0139(14) 0.0154(14) 0.0167(15) -0.0002(12) 0.0027(11) -0.0018(11)
C11A 0.0118(13) 0.0144(13) 0.0147(13) 0.0014(11) 0.0036(10) 0.0001(11)
C12A 0.0138(14) 0.0183(15) 0.0211(15) 0.0023(12) 0.0074(11) -0.0010(11)
C13A 0.0159(16) 0.0244(17) 0.0257(18) -0.0001(14) 0.0093(13) 0.0007(13)
C14A 0.0192(16) 0.0219(16) 0.0215(16) -0.0046(13) 0.0083(13) 0.0024(13)
C15A 0.0166(15) 0.0165(14) 0.0183(15) -0.0032(12) 0.0037(12) 0.0008(12)
C16A 0.0119(14) 0.0165(14) 0.0132(14) -0.0012(11) 0.0040(11) -0.0004(11)
C17A 0.0142(15) 0.0193(16) 0.0194(16) -0.0009(12) 0.0035(12) -0.0029(12)
C18A 0.0195(16) 0.0241(17) 0.0137(15) 0.0015(13) 0.0021(12) -0.0094(13)
C19A 0.0263(18) 0.0270(19) 0.0221(17) 0.0075(14) -0.0037(14) -0.0108(15)
C20A 0.042(2) 0.033(2) 0.0183(16) 0.0095(16) -0.0059(15) -0.0212(18)
C21A 0.044(2) 0.037(2) 0.0172(17) -0.0012(15) 0.0086(16) -0.0236(19)
C22A 0.034(2) 0.032(2) 0.0197(17) -0.0084(15) 0.0115(15) -0.0192(17)
C23A 0.040(2) 0.044(3) 0.034(2) -0.0150(19) 0.0270(19) -0.022(2)
C24A 0.030(2) 0.037(2) 0.050(3) -0.007(2) 0.027(2) -0.0093(18)
C25A 0.0227(18) 0.030(2) 0.035(2) -0.0067(16) 0.0139(15) -0.0019(15)
C26A 0.0200(16) 0.0220(16) 0.0169(15) -0.0038(13) 0.0058(12) -0.0099(13)
Mn1B 0.0131(2) 0.0137(3) 0.0146(2) 0.00070(19) 0.00457(17) 0.00086(17)
Cl1B 0.0164(4) 0.0234(5) 0.0181(4) -0.0017(3) 0.0034(3) -0.0024(3)
Cl2B 0.0215(4) 0.0211(4) 0.0175(4) 0.0002(3) -0.0009(3) 0.0002(3)
N1B 0.0173(13) 0.0157(12) 0.0149(13) -0.0011(10) -0.0004(10) 0.0006(10)
N2B 0.0117(12) 0.0151(12) 0.0161(12) -0.0003(10) 0.0019(9) -0.0012(9)
N3B 0.0109(12) 0.0154(12) 0.0154(12) -0.0006(10) 0.0034(9) -0.0012(9)
N4B 0.0154(13) 0.0190(14) 0.0223(14) -0.0032(11) 0.0069(11) -0.0030(10)
C1B 0.0213(17) 0.0201(16) 0.0201(16) -0.0033(13) 0.0020(13) 0.0026(13)
C2B 0.0225(17) 0.0232(17) 0.0221(17) -0.0072(14) 0.0012(13) 0.0059(14)
C3B 0.0214(16) 0.0205(17) 0.0255(17) -0.0063(14) -0.0023(13) 0.0044(13)
C4B 0.0213(16) 0.0141(15) 0.0207(15) -0.0010(12) -0.0034(12) 0.0018(12)
C5B 0.0253(18) 0.0164(15) 0.0275(18) 0.0014(13) -0.0039(14) 0.0034(13)
C6B 0.0283(18) 0.0177(16) 0.0224(16) 0.0047(13) -0.0010(13) 0.0001(14)
C7B 0.0210(16) 0.0156(14) 0.0200(16) 0.0031(12) 0.0019(13) -0.0020(12)
C8B 0.0158(15) 0.0130(13) 0.0182(15) 0.0008(12) 0.0006(12) -0.0021(11)
C9B 0.0162(15) 0.0125(14) 0.0172(15) -0.0001(11) -0.0013(12) -0.0009(11)
C10B 0.0158(15) 0.0163(14) 0.0148(15) 0.0017(12) 0.0041(11) -0.0016(11)
C11B 0.0120(13) 0.0152(14) 0.0137(13) 0.0010(11) 0.0033(10) -0.0011(11)
C12B 0.0133(14) 0.0226(16) 0.0206(15) 0.0048(13) 0.0079(11) 0.0011(12)
C13B 0.0152(16) 0.0251(17) 0.0276(18) 0.0030(14) 0.0095(13) 0.0030(13)
C14B 0.0195(16) 0.0272(17) 0.0183(16) -0.0033(13) 0.0071(13) 0.0043(13)
C15B 0.0153(15) 0.0169(14) 0.0196(16) -0.0017(12) 0.0034(12) 0.0013(12)
C16B 0.0129(14) 0.0171(14) 0.0119(14) 0.0010(11) 0.0027(11) 0.0008(11)
C17B 0.0133(14) 0.0155(14) 0.0191(15) 0.0017(12) 0.0039(11) -0.0008(11)
C18B 0.0171(15) 0.0169(15) 0.0163(15) 0.0014(12) 0.0031(12) -0.0051(12)
C19B 0.0202(16) 0.0239(17) 0.0228(16) 0.0054(15) 0.0019(12) -0.0042(14)
C20B 0.0309(19) 0.0225(17) 0.0206(17) 0.0058(14) -0.0006(14) -0.0092(15)
C21B 0.0347(19) 0.0262(18) 0.0135(14) 0.0025(13) 0.0042(13) -0.0137(15)
C22B 0.0249(17) 0.0230(16) 0.0149(15) -0.0038(13) 0.0077(13) -0.0100(13)
C23B 0.034(2) 0.0279(19) 0.0262(19) -0.0038(15) 0.0190(16) -0.0098(16)
C24B 0.027(2) 0.0268(19) 0.041(2) -0.0088(17) 0.0200(17) -0.0048(15)
C26 0.0183(15) 0.0198(16) 0.0149(15) -0.0013(12) 0.0035(12) -0.0073(12)
C25B 0.0205(17) 0.0215(17) 0.032(2) -0.0034(14) 0.0099(14) 0.0003(13)
C1W 0.034(3) 0.038(3) 0.077(4) -0.014(3) -0.001(3) 0.000(2)
O1W 0.078(4) 0.228(9) 0.111(5) 0.101(6) 0.030(4) 0.040(5)
O2W 0.110(4) 0.036(2) 0.167(6) 0.001(3) 0.088(4) -0.004(3)
C2W 0.031(2) 0.024(2) 0.056(3) -0.0029(19) -0.004(2) 0.0043(16)
O3W 0.0368(18) 0.044(2) 0.052(2) -0.0095(17) 0.0053(16) -0.0015(15)
C3W 0.034(2) 0.045(3) 0.050(3) -0.001(2) -0.012(2) 0.010(2)

loop_
_atom_type_symbol
_atom_type_description
_atom_type_scat_dispersion_real
_atom_type_scat_dispersion_imag
_atom_type_scat_source
C C 0.0033 0.0016 'International Tables Vol C Tables 4.2.6.8 and 6.1.1.4'
H H 0.0000 0.0000 'International Tables Vol C Tables 4.2.6.8 and 6.1.1.4'
Cl Cl 0.1484 0.1585 'International Tables Vol C Tables 4.2.6.8 and 6.1.1.4'
Mn Mn 0.3368 0.7283 'International Tables Vol C Tables 4.2.6.8 and 6.1.1.4'
N N 0.0061 0.0033 'International Tables Vol C Tables 4.2.6.8 and 6.1.1.4'
O O 0.0106 0.0060 'International Tables Vol C Tables 4.2.6.8 and 6.1.1.4'

loop_
_geom_angle_atom_site_label_1
_geom_angle_atom_site_label_2
_geom_angle_atom_site_label_3
_geom_angle
_geom_angle_site_symmetry_1
_geom_angle_site_symmetry_3
_geom_angle_publ_flag
N3A Mn1A N2A 75.82(10) . . ?
N3A Mn1A N4A 82.27(11) . . ?
N2A Mn1A N4A 157.77(11) . . ?
N3A Mn1A N1A 158.90(10) . . ?
N2A Mn1A N1A 83.10(10) . . ?
N4A Mn1A N1A 118.71(11) . . ?
N3A Mn1A Cl2A 96.43(7) . . ?
N2A Mn1A Cl2A 98.47(7) . . ?
N4A Mn1A Cl2A 87.57(8) . . ?
N1A Mn1A Cl2A 87.32(8) . . ?
N3A Mn1A Cl1A 97.34(8) . . ?
N2A Mn1A Cl1A 93.96(7) . . ?
N4A Mn1A Cl1A 85.04(8) . . ?
N1A Mn1A Cl1A 83.19(7) . . ?
Cl2A Mn1A Cl1A 163.34(4) . . ?
C1A N1A C9A 118.7(3) . . ?
C1A N1A Mn1A 112.5(2) . . ?
C9A N1A Mn1A 126.2(2) . . ?
C10A N2A C11A 119.5(3) . . ?
C10A N2A Mn1A 126.5(2) . . ?
C11A N2A Mn1A 113.37(19) . . ?
C17A N3A C16A 119.4(3) . . ?
C17A N3A Mn1A 126.6(2) . . ?
C16A N3A Mn1A 113.31(19) . . ?
C25A N4A C26A 119.0(3) . . ?
C25A N4A Mn1A 113.9(3) . . ?
C26A N4A Mn1A 125.8(2) . . ?
N1A C1A C2A 124.3(3) . . ?
N1A C1A H1A 117.9 . . ?
C2A C1A H1A 117.9 . . ?
C3A C2A C1A 118.6(3) . . ?
C3A C2A H2A 120.7 . . ?
C1A C2A H2A 120.7 . . ?
C2A C3A C4A 119.1(3) . . ?
C2A C3A H3A 120.5 . . ?
C4A C3A H3A 120.5 . . ?
C5A C4A C3A 120.5(3) . . ?
C5A C4A C9A 120.5(3) . . ?
C3A C4A C9A 119.1(3) . . ?
C6A C5A C4A 120.4(3) . . ?
C6A C5A H5A 119.8 . . ?
C4A C5A H5A 119.8 . . ?
C5A C6A C7A 119.4(3) . . ?
C5A C6A H6A 120.3 . . ?
C7A C6A H6A 120.3 . . ?
C8A C7A C6A 122.6(4) . . ?
C8A C7A H7A 118.7 . . ?
C6A C7A H7A 118.7 . . ?
C7A C8A C9A 118.5(3) . . ?
C7A C8A C10A 113.9(3) . . ?
C9A C8A C10A 127.6(3) . . ?
N1A C9A C4A 120.2(3) . . ?
N1A C9A C8A 121.1(3) . . ?
C4A C9A C8A 118.6(3) . . ?
N2A C10A C8A 127.6(3) . . ?
N2A C10A H10A 116.2 . . ?
C8A C10A H10A 116.2 . . ?
N2A C11A C12A 116.1(3) . . ?
N2A C11A C16A 106.8(2) . . ?
C12A C11A C16A 111.7(3) . . ?
N2A C11A H11A 107.3 . . ?
C12A C11A H11A 107.3 . . ?
C16A C11A H11A 107.3 . . ?
C11A C12A C13A 112.6(3) . . ?
C11A C12A H12A 109.1 . . ?
C13A C12A H12A 109.1 . . ?
C11A C12A H12B 109.1 . . ?
C13A C12A H12B 109.1 . . ?
H12A C12A H12B 107.8 . . ?
C14A C13A C12A 111.4(3) . . ?
C14A C13A H13A 109.3 . . ?
C12A C13A H13A 109.3 . . ?
C14A C13A H13B 109.3 . . ?
C12A C13A H13B 109.3 . . ?
H13A C13A H13B 108.0 . . ?
C13A C14A C15A 110.1(3) . . ?
C13A C14A H14A 109.6 . . ?
C15A C14A H14A 109.6 . . ?
C13A C14A H14B 109.6 . . ?
C15A C14A H14B 109.6 . . ?
H14A C14A H14B 108.2 . . ?
C14A C15A C16A 111.1(3) . . ?
C14A C15A H15A 109.4 . . ?
C16A C15A H15A 109.4 . . ?
C14A C15A H15B 109.4 . . ?
C16A C15A H15B 109.4 . . ?
H15A C15A H15B 108.0 . . ?
N3A C16A C15A 116.1(3) . . ?
N3A C16A C11A 107.6(2) . . ?
C15A C16A C11A 111.8(3) . . ?
N3A C16A H16A 107.0 . . ?
C15A C16A H16A 107.0 . . ?
C11A C16A H16A 107.0 . . ?
N3A C17A C18A 126.3(3) . . ?
N3A C17A H17A 116.8 . . ?
C18A C17A H17A 116.8 . . ?
C19A C18A C26A 119.0(3) . . ?
C19A C18A C17A 113.5(3) . . ?
C26A C18A C17A 126.7(3) . . ?
C18A C19A C20A 121.6(4) . . ?
C18A C19A H19A 119.2 . . ?
C20A C19A H19A 119.2 . . ?
C21A C20A C19A 120.3(4) . . ?
C21A C20A H20A 119.8 . . ?
C19A C20A H20A 119.8 . . ?
C20A C21A C22A 120.3(4) . . ?
C20A C21A H21A 119.9 . . ?
C22A C21A H21A 119.9 . . ?
C23A C22A C21A 121.4(4) . . ?
C23A C22A C26A 118.2(4) . . ?
C21A C22A C26A 120.3(4) . . ?
C24A C23A C22A 120.3(4) . . ?
C24A C23A H23A 119.9 . . ?
C22A C23A H23A 119.9 . . ?
C23A C24A C25A 118.2(4) . . ?
C23A C24A H24A 120.9 . . ?
C25A C24A H24A 120.9 . . ?
N4A C25A C24A 123.9(4) . . ?
N4A C25A H25A 118.1 . . ?
C24A C25A H25A 118.1 . . ?
N4A C26A C18A 121.4(3) . . ?
N4A C26A C22A 120.2(3) . . ?
C18A C26A C22A 118.4(3) . . ?
N3B Mn1B N2B 75.49(10) . . ?
N3B Mn1B N1B 158.01(10) . . ?
N2B Mn1B N1B 82.78(10) . . ?
N3B Mn1B N4B 81.46(10) . . ?
N2B Mn1B N4B 156.82(10) . . ?
N1B Mn1B N4B 120.03(11) . . ?
N3B Mn1B Cl2B 97.83(7) . . ?
N2B Mn1B Cl2B 98.09(7) . . ?
N1B Mn1B Cl2B 88.41(7) . . ?
N4B Mn1B Cl2B 87.37(8) . . ?
N3B Mn1B Cl1B 94.65(7) . . ?
N2B Mn1B Cl1B 93.62(7) . . ?
N1B Mn1B Cl1B 83.25(7) . . ?
N4B Mn1B Cl1B 85.72(8) . . ?
Cl2B Mn1B Cl1B 164.67(3) . . ?
C1B N1B C9B 118.4(3) . . ?
C1B N1B Mn1B 112.3(2) . . ?
C9B N1B Mn1B 126.8(2) . . ?
C10B N2B C11B 119.4(3) . . ?
C10B N2B Mn1B 127.1(2) . . ?
C11B N2B Mn1B 113.07(19) . . ?
C17B N3B C16B 119.2(3) . . ?
C17B N3B Mn1B 127.3(2) . . ?
C16B N3B Mn1B 113.16(19) . . ?
C25B N4B C26 117.8(3) . . ?
C25B N4B Mn1B 114.2(2) . . ?
C26 N4B Mn1B 126.4(2) . . ?
N1B C1B C2B 124.6(3) . . ?
N1B C1B H1B 117.7 . . ?
C2B C1B H1B 117.7 . . ?
C3B C2B C1B 118.3(3) . . ?
C3B C2B H2B 120.9 . . ?
C1B C2B H2B 120.9 . . ?
C2B C3B C4B 119.6(3) . . ?
C2B C3B H3B 120.2 . . ?
C4B C3B H3B 120.2 . . ?
C3B C4B C5B 120.8(3) . . ?
C3B C4B C9B 118.6(3) . . ?
C5B C4B C9B 120.6(3) . . ?
C6B C5B C4B 120.4(3) . . ?
C6B C5B H5B 119.8 . . ?
C4B C5B H5B 119.8 . . ?
C5B C6B C7B 119.6(3) . . ?
C5B C6B H6B 120.2 . . ?
C7B C6B H6B 120.2 . . ?
C8B C7B C6B 122.4(3) . . ?
C8B C7B H7B 118.8 . . ?
C6B C7B H7B 118.8 . . ?
C7B C8B C9B 118.8(3) . . ?
C7B C8B C10B 113.8(3) . . ?
C9B C8B C10B 127.3(3) . . ?
N1B C9B C4B 120.5(3) . . ?
N1B C9B C8B 121.2(3) . . ?
C4B C9B C8B 118.2(3) . . ?
N2B C10B C8B 128.0(3) . . ?
N2B C10B H10B 116.0 . . ?
C8B C10B H10B 116.0 . . ?
N2B C11B C12B 115.8(3) . . ?
N2B C11B C16B 106.8(2) . . ?
C12B C11B C16B 111.5(3) . . ?
N2B C11B H11B 107.5 . . ?
C12B C11B H11B 107.5 . . ?
C16B C11B H11B 107.5 . . ?
C13B C12B C11B 112.4(3) . . ?
C13B C12B H12C 109.1 . . ?
C11B C12B H12C 109.1 . . ?
C13B C12B H12D 109.1 . . ?
C11B C12B H12D 109.1 . . ?
H12C C12B H12D 107.8 . . ?
C14B C13B C12B 111.2(3) . . ?
C14B C13B H13C 109.4 . . ?
C12B C13B H13C 109.4 . . ?
C14B C13B H13D 109.4 . . ?
C12B C13B H13D 109.4 . . ?
H13C C13B H13D 108.0 . . ?
C15B C14B C13B 109.6(3) . . ?
C15B C14B H14C 109.7 . . ?
C13B C14B H14C 109.7 . . ?
C15B C14B H14D 109.7 . . ?
C13B C14B H14D 109.7 . . ?
H14C C14B H14D 108.2 . . ?
C14B C15B C16B 111.7(3) . . ?
C14B C15B H15C 109.3 . . ?
C16B C15B H15C 109.3 . . ?
C14B C15B H15D 109.3 . . ?
C16B C15B H15D 109.3 . . ?
H15C C15B H15D 107.9 . . ?
N3B C16B C15B 116.0(3) . . ?
N3B C16B C11B 107.2(2) . . ?
C15B C16B C11B 111.8(3) . . ?
N3B C16B H16B 107.1 . . ?
C15B C16B H16B 107.1 . . ?
C11B C16B H16B 107.1 . . ?
N3B C17B C18B 128.0(3) . . ?
N3B C17B H17B 116.0 . . ?
C18B C17B H17B 116.0 . . ?
C19B C18B C26 118.7(3) . . ?
C19B C18B C17B 113.6(3) . . ?
C26 C18B C17B 127.3(3) . . ?
C18B C19B C20B 122.7(4) . . ?
C18B C19B H19B 118.7 . . ?
C20B C19B H19B 118.7 . . ?
C21B C20B C19B 119.1(3) . . ?
C21B C20B H20B 120.5 . . ?
C19B C20B H20B 120.5 . . ?
C20B C21B C22B 120.9(3) . . ?
C20B C21B H21B 119.5 . . ?
C22B C21B H21B 119.5 . . ?
C23B C22B C21B 121.0(3) . . ?
C23B C22B C26 118.5(3) . . ?
C21B C22B C26 120.5(3) . . ?
C24B C23B C22B 119.6(3) . . ?
C24B C23B H23B 120.2 . . ?
C22B C23B H23B 120.2 . . ?
C23B C24B C25B 118.4(4) . . ?
C23B C24B H24B 120.8 . . ?
C25B C24B H24B 120.8 . . ?
N4B C26 C22B 121.3(3) . . ?
N4B C26 C18B 120.5(3) . . ?
C22B C26 C18B 118.1(3) . . ?
N4B C25B C24B 124.2(4) . . ?
N4B C25B H25B 117.9 . . ?
C24B C25B H25B 117.9 . . ?
O1W C1W H1WA 109.5 . . ?
O1W C1W H1WB 109.5 . . ?
H1WA C1W H1WB 109.5 . . ?
O1W C1W H1WC 109.5 . . ?
H1WA C1W H1WC 109.5 . . ?
H1WB C1W H1WC 109.5 . . ?
C1W O1W H1WO 109.5 . . ?
C2W O2W H2WO 109.5 . . ?
O2W C2W H2WA 109.5 . . ?
O2W C2W H2WB 109.5 . . ?
H2WA C2W H2WB 109.5 . . ?
O2W C2W H2WC 109.5 . . ?
H2WA C2W H2WC 109.5 . . ?
H2WB C2W H2WC 109.5 . . ?
C3W O3W H3WO 109.5 . . ?
O3W C3W H3WA 109.5 . . ?
O3W C3W H3WB 109.5 . . ?
H3WA C3W H3WB 109.5 . . ?
O3W C3W H3WC 109.5 . . ?
H3WA C3W H3WC 109.5 . . ?
H3WB C3W H3WC 109.5 . . ?

loop_
_geom_bond_atom_site_label_1
_geom_bond_atom_site_label_2
_geom_bond_distance
_geom_bond_site_symmetry_2
_geom_bond_publ_flag
Mn1A N3A 2.207(3) . ?
Mn1A N2A 2.224(3) . ?
Mn1A N4A 2.265(3) . ?
Mn1A N1A 2.275(3) . ?
Mn1A Cl2A 2.4957(10) . ?
Mn1A Cl1A 2.5694(10) . ?
N1A C1A 1.317(4) . ?
N1A C9A 1.373(4) . ?
N2A C10A 1.276(4) . ?
N2A C11A 1.484(4) . ?
N3A C17A 1.275(4) . ?
N3A C16A 1.478(4) . ?
N4A C25A 1.328(5) . ?
N4A C26A 1.365(5) . ?
C1A C2A 1.408(5) . ?
C1A H1A 0.9500 . ?
C2A C3A 1.361(6) . ?
C2A H2A 0.9500 . ?
C3A C4A 1.418(5) . ?
C3A H3A 0.9500 . ?
C4A C5A 1.416(5) . ?
C4A C9A 1.424(5) . ?
C5A C6A 1.371(5) . ?
C5A H5A 0.9500 . ?
C6A C7A 1.404(5) . ?
C6A H6A 0.9500 . ?
C7A C8A 1.392(5) . ?
C7A H7A 0.9500 . ?
C8A C9A 1.431(5) . ?
C8A C10A 1.469(4) . ?
C10A H10A 0.9500 . ?
C11A C12A 1.528(4) . ?
C11A C16A 1.544(4) . ?
C11A H11A 1.0000 . ?
C12A C13A 1.529(5) . ?
C12A H12A 0.9900 . ?
C12A H12B 0.9900 . ?
C13A C14A 1.520(5) . ?
C13A H13A 0.9900 . ?
C13A H13B 0.9900 . ?
C14A C15A 1.524(5) . ?
C14A H14A 0.9900 . ?
C14A H14B 0.9900 . ?
C15A C16A 1.527(4) . ?
C15A H15A 0.9900 . ?
C15A H15B 0.9900 . ?
C16A H16A 1.0000 . ?
C17A C18A 1.475(5) . ?
C17A H17A 0.9500 . ?
C18A C19A 1.389(5) . ?
C18A C26A 1.430(5) . ?
C19A C20A 1.411(5) . ?
C19A H19A 0.9500 . ?
C20A C21A 1.360(7) . ?
C20A H20A 0.9500 . ?
C21A C22A 1.413(6) . ?
C21A H21A 0.9500 . ?
C22A C23A 1.413(6) . ?
C22A C26A 1.431(5) . ?
C23A C24A 1.354(7) . ?
C23A H23A 0.9500 . ?
C24A C25A 1.406(6) . ?
C24A H24A 0.9500 . ?
C25A H25A 0.9500 . ?
Mn1B N3B 2.220(3) . ?
Mn1B N2B 2.232(3) . ?
Mn1B N1B 2.290(3) . ?
Mn1B N4B 2.316(3) . ?
Mn1B Cl2B 2.4658(9) . ?
Mn1B Cl1B 2.5241(9) . ?
N1B C1B 1.319(4) . ?
N1B C9B 1.374(4) . ?
N2B C10B 1.274(4) . ?
N2B C11B 1.477(4) . ?
N3B C17B 1.278(4) . ?
N3B C16B 1.482(4) . ?
N4B C25B 1.327(5) . ?
N4B C26 1.375(5) . ?
C1B C2B 1.405(5) . ?
C1B H1B 0.9500 . ?
C2B C3B 1.365(5) . ?
C2B H2B 0.9500 . ?
C3B C4B 1.415(5) . ?
C3B H3B 0.9500 . ?
C4B C5B 1.417(5) . ?
C4B C9B 1.426(4) . ?
C5B C6B 1.368(5) . ?
C5B H5B 0.9500 . ?
C6B C7B 1.401(5) . ?
C6B H6B 0.9500 . ?
C7B C8B 1.393(5) . ?
C7B H7B 0.9500 . ?
C8B C9B 1.431(5) . ?
C8B C10B 1.471(4) . ?
C10B H10B 0.9500 . ?
C11B C12B 1.531(4) . ?
C11B C16B 1.542(4) . ?
C11B H11B 1.0000 . ?
C12B C13B 1.527(5) . ?
C12B H12C 0.9900 . ?
C12B H12D 0.9900 . ?
C13B C14B 1.524(5) . ?
C13B H13C 0.9900 . ?
C13B H13D 0.9900 . ?
C14B C15B 1.518(5) . ?
C14B H14C 0.9900 . ?
C14B H14D 0.9900 . ?
C15B C16B 1.530(4) . ?
C15B H15C 0.9900 . ?
C15B H15D 0.9900 . ?
C16B H16B 1.0000 . ?
C17B C18B 1.458(5) . ?
C17B H17B 0.9500 . ?
C18B C19B 1.393(5) . ?
C18B C26 1.428(5) . ?
C19B C20B 1.406(5) . ?
C19B H19B 0.9500 . ?
C20B C21B 1.357(6) . ?
C20B H20B 0.9500 . ?
C21B C22B 1.416(5) . ?
C21B H21B 0.9500 . ?
C22B C23B 1.410(5) . ?
C22B C26 1.425(5) . ?
C23B C24B 1.363(6) . ?
C23B H23B 0.9500 . ?
C24B C25B 1.417(5) . ?
C24B H24B 0.9500 . ?
C25B H25B 0.9500 . ?
C1W O1W 1.425(9) . ?
C1W H1WA 0.9800 . ?
C1W H1WB 0.9800 . ?
C1W H1WC 0.9800 . ?
O1W H1WO 0.8400 . ?
O2W C2W 1.391(6) . ?
O2W H2WO 0.8400 . ?
C2W H2WA 0.9800 . ?
C2W H2WB 0.9800 . ?
C2W H2WC 0.9800 . ?
O3W C3W 1.428(6) . ?
O3W H3WO 0.8400 . ?
C3W H3WA 0.9800 . ?
C3W H3WB 0.9800 . ?
C3W H3WC 0.9800 . ?
